data_4331802
loop_
_publ_author_name
'Ahmad El-Hellani'
'Julien Monot'
'R\'egis Guillot'
'Christophe Bour'
'Vincent Gandon'

_publ_contact_author_address
;Universit\'e Paris-sud 11,
Institut de Chimie Mol\'eculaire et des Mat\'eriaux d'Orsay (ICMMO),
UMR CNRS 8182,
B\^atiment 420,
91405 Orsay cedex,
France. 
;
_publ_contact_author_email 'vincent.gandon@u-psud.fr '
_publ_contact_author_name 'Vincent Gandon '
_publ_contact_author_phone '01.69.15.39.31 '
_publ_section_title
;
 Molecular versus Ionic Structures in Adducts of GaX3 with Monodentate
 Carbon-Based Ligands
;
_journal_name_full 'Inorganic Chemistry'
_journal_page_first 506
_journal_page_last 514
_journal_paper_doi 10.1021/ic302440g
_journal_volume 52
_journal_year 2013
_chemical_formula_moiety 'C12 H20 Cl2 Ga N4, Cl4 Ga'
_chemical_formula_sum 'C12 H20 Cl6 Ga2 N4'
_chemical_formula_weight 572.46
_space_group_IT_number 11
_symmetry_cell_setting monoclinic
_symmetry_Int_Tables_number 11
_symmetry_space_group_name_Hall '-P 2yb'
_symmetry_space_group_name_H-M 'P 1 21/m 1'
_atom_sites_solution_hydrogens geom
_atom_sites_solution_primary direct
_atom_sites_solution_secondary difmap
_audit_creation_method SHELXL-97
_cell_angle_alpha 90.00
_cell_angle_beta 93.270(6)
_cell_angle_gamma 90.00
_cell_formula_units_Z 2
_cell_length_a 6.0710(12)
_cell_length_b 12.924(3)
_cell_length_c 13.592(3)
_cell_measurement_reflns_used 1716
_cell_measurement_temperature 100(1)
_cell_measurement_theta_max 24.57
_cell_measurement_theta_min 3.00
_cell_volume 1064.7(4)
_computing_structure_refinement 'SHELXL-97 (Sheldrick, 1997)'
_computing_structure_solution 'SHELXS-97 (Sheldrick, 1990)'
_diffrn_ambient_temperature 100(1)
_diffrn_measured_fraction_theta_full 0.967
_diffrn_measured_fraction_theta_max 0.887
_diffrn_radiation_monochromator graphite
_diffrn_radiation_source 'fine-focus sealed tube'
_diffrn_radiation_type MoK\a
_diffrn_radiation_wavelength 0.71073
_diffrn_reflns_av_R_equivalents 0.0846
_diffrn_reflns_av_sigmaI/netI 0.0933
_diffrn_reflns_limit_h_max 6
_diffrn_reflns_limit_h_min -7
_diffrn_reflns_limit_k_max 16
_diffrn_reflns_limit_k_min -16
_diffrn_reflns_limit_l_max 18
_diffrn_reflns_limit_l_min -16
_diffrn_reflns_number 10241
_diffrn_reflns_theta_full 25.00
_diffrn_reflns_theta_max 28.18
_diffrn_reflns_theta_min 1.50
_exptl_absorpt_coefficient_mu 3.287
_exptl_absorpt_correction_T_max 0.8527
_exptl_absorpt_correction_T_min 0.6046
_exptl_absorpt_correction_type psi-scan
_exptl_absorpt_process_details SADABS
_exptl_crystal_colour colorless
_exptl_crystal_density_diffrn 1.786
_exptl_crystal_description plate
_exptl_crystal_F_000 568
_exptl_crystal_size_max 0.17
_exptl_crystal_size_mid 0.11
_exptl_crystal_size_min 0.05
_refine_diff_density_max 0.741
_refine_diff_density_min -1.111
_refine_diff_density_rms 0.160
_refine_ls_extinction_method none
_refine_ls_goodness_of_fit_ref 0.999
_refine_ls_hydrogen_treatment constr
_refine_ls_matrix_type full
_refine_ls_number_parameters 120
_refine_ls_number_reflns 2423
_refine_ls_number_restraints 0
_refine_ls_restrained_S_all 0.999
_refine_ls_R_factor_all 0.1169
_refine_ls_R_factor_gt 0.0572
_refine_ls_shift/su_max 0.000
_refine_ls_shift/su_mean 0.000
_refine_ls_structure_factor_coef Fsqd
_refine_ls_weighting_details 'calc w=1/[\s^2^(Fo^2^)+(0.0749P)^2^+0.0000P] where P=(Fo^2^+2Fc^2^)/3'
_refine_ls_weighting_scheme calc
_refine_ls_wR_factor_gt 0.1233
_refine_ls_wR_factor_ref 0.1469
_reflns_number_gt 1478
_reflns_number_total 2423
_reflns_threshold_expression >2sigma(I)
_cod_data_source_file ic302440g_si_001_3.cif
_cod_data_source_block 2rx1427GuillotICMMO
_cod_original_sg_symbol_H-M 'P 21/m'
_cod_database_code 4331802

loop_
_symmetry_equiv_pos_as_xyz
'x, y, z'
'-x, y+1/2, -z'
'-x, -y, -z'
'x, -y-1/2, z'

loop_
_atom_site_label
_atom_site_type_symbol
_atom_site_fract_x
_atom_site_fract_y
_atom_site_fract_z
_atom_site_U_iso_or_equiv
_atom_site_adp_type
_atom_site_occupancy
_atom_site_symmetry_multiplicity
_atom_site_calc_flag
_atom_site_refinement_flags
C1 C 0.6572(10) 0.6143(5) 0.7607(5) 0.0241(14) Uani 1 1 d .
H1A H 0.5263 0.5900 0.7913 0.029 Uiso 1 1 calc R
H1B H 0.6193 0.6248 0.6911 0.029 Uiso 1 1 calc R
C2 C 0.8294(11) 0.5365(4) 0.7723(5) 0.0216(14) Uani 1 1 d .
C3 C 1.0542(12) 0.4145(5) 0.8355(5) 0.0290(16) Uani 1 1 d .
H3 H 1.1150 0.3643 0.8779 0.035 Uiso 1 1 calc R
C4 C 1.1315(11) 0.4451(4) 0.7499(5) 0.0265(16) Uani 1 1 d .
H4 H 1.2565 0.4198 0.7216 0.032 Uiso 1 1 calc R
C5 C 1.0192(11) 0.5772(5) 0.6201(5) 0.0321(17) Uani 1 1 d .
H5A H 0.8819 0.5771 0.5814 0.048 Uiso 1 1 calc R
H5B H 1.1309 0.5445 0.5837 0.048 Uiso 1 1 calc R
H5C H 1.0619 0.6472 0.6352 0.048 Uiso 1 1 calc R
C6 C 0.7208(12) 0.4614(5) 0.9302(5) 0.0315(17) Uani 1 1 d .
H6A H 0.7046 0.5272 0.9617 0.047 Uiso 1 1 calc R
H6B H 0.7839 0.4126 0.9771 0.047 Uiso 1 1 calc R
H6C H 0.5788 0.4370 0.9055 0.047 Uiso 1 1 calc R
N1 N 0.9930(8) 0.5205(4) 0.7115(4) 0.0195(11) Uani 1 1 d .
N2 N 0.8656(9) 0.4724(4) 0.8486(4) 0.0232(12) Uani 1 1 d .
Cl1 Cl 0.6630(4) 0.7500 0.97890(16) 0.0252(5) Uani 1 2 d S
Cl2 Cl 1.1244(4) 0.7500 0.83577(18) 0.0284(6) Uani 1 2 d S
Cl3 Cl -0.0086(4) 0.7500 0.41225(17) 0.0282(6) Uani 1 2 d S
Cl4 Cl 0.4048(4) 0.7500 0.22774(17) 0.0291(6) Uani 1 2 d S
Cl5 Cl 0.4807(3) 0.88918(13) 0.44868(14) 0.0369(5) Uani 1 1 d .
Ga1 Ga 0.75570(16) 0.7500 0.82256(7) 0.0201(3) Uani 1 2 d S
Ga2 Ga 0.33719(16) 0.7500 0.38338(7) 0.0194(3) Uani 1 2 d S

loop_
_atom_site_aniso_label
_atom_site_aniso_U_11
_atom_site_aniso_U_22
_atom_site_aniso_U_33
_atom_site_aniso_U_23
_atom_site_aniso_U_13
_atom_site_aniso_U_12
C1 0.011(4) 0.025(4) 0.036(4) 0.001(3) -0.001(3) 0.000(3)
C2 0.021(4) 0.007(3) 0.037(4) -0.003(3) 0.005(3) -0.001(3)
C3 0.032(4) 0.005(3) 0.049(4) -0.003(3) -0.003(3) 0.005(3)
C4 0.016(4) 0.006(3) 0.057(5) -0.008(3) -0.002(3) 0.004(3)
C5 0.032(5) 0.030(4) 0.034(4) -0.005(3) 0.004(3) -0.006(3)
C6 0.042(5) 0.012(3) 0.041(4) 0.004(3) 0.010(3) -0.007(3)
N1 0.016(3) 0.009(2) 0.034(3) -0.004(2) 0.000(2) 0.002(2)
N2 0.026(3) 0.007(2) 0.037(3) -0.004(2) 0.000(2) -0.007(2)
Cl1 0.0294(14) 0.0117(10) 0.0341(13) 0.000 -0.0014(10) 0.000
Cl2 0.0121(13) 0.0183(12) 0.0542(15) 0.000 -0.0036(10) 0.000
Cl3 0.0147(13) 0.0266(12) 0.0434(14) 0.000 0.0033(10) 0.000
Cl4 0.0265(14) 0.0246(12) 0.0364(13) 0.000 0.0033(10) 0.000
Cl5 0.0261(11) 0.0225(9) 0.0634(13) -0.0203(8) 0.0128(8) -0.0114(8)
Ga1 0.0151(6) 0.0087(5) 0.0361(6) 0.000 -0.0006(4) 0.000
Ga2 0.0153(6) 0.0061(5) 0.0369(6) 0.000 0.0023(4) 0.000

loop_
_atom_type_symbol
_atom_type_description
_atom_type_scat_dispersion_real
_atom_type_scat_dispersion_imag
_atom_type_scat_source
C C 0.0033 0.0016 'International Tables Vol C Tables 4.2.6.8 and 6.1.1.4'
H H 0.0000 0.0000 'International Tables Vol C Tables 4.2.6.8 and 6.1.1.4'
N N 0.0061 0.0033 'International Tables Vol C Tables 4.2.6.8 and 6.1.1.4'
Cl Cl 0.1484 0.1585 'International Tables Vol C Tables 4.2.6.8 and 6.1.1.4'
Ga Ga 0.2307 1.6083 'International Tables Vol C Tables 4.2.6.8 and 6.1.1.4'

loop_
_geom_angle_atom_site_label_1
_geom_angle_atom_site_label_2
_geom_angle_atom_site_label_3
_geom_angle
_geom_angle_site_symmetry_1
_geom_angle_site_symmetry_3
C2 C1 Ga1 111.2(4) . .
N2 C2 N1 106.7(6) . .
N2 C2 C1 126.8(6) . .
N1 C2 C1 126.3(6) . .
C4 C3 N2 106.5(6) . .
C3 C4 N1 107.6(6) . .
C2 N1 C4 109.5(5) . .
C2 N1 C5 124.5(5) . .
C4 N1 C5 126.0(5) . .
C2 N2 C3 109.6(6) . .
C2 N2 C6 124.8(6) . .
C3 N2 C6 125.5(6) . .
C1 Ga1 C1 120.4(4) . 4_575
C1 Ga1 Cl1 108.18(19) . .
C1 Ga1 Cl1 108.18(19) 4_575 .
C1 Ga1 Cl2 107.74(18) . .
C1 Ga1 Cl2 107.74(18) 4_575 .
Cl1 Ga1 Cl2 103.26(10) . .
Cl3 Ga2 Cl5 107.34(6) . .
Cl3 Ga2 Cl5 107.34(6) . 4_575
Cl5 Ga2 Cl5 112.25(12) . 4_575
Cl3 Ga2 Cl4 114.58(10) . .
Cl5 Ga2 Cl4 107.71(7) . .
Cl5 Ga2 Cl4 107.72(7) 4_575 .

loop_
_geom_bond_atom_site_label_1
_geom_bond_atom_site_label_2
_geom_bond_distance
_geom_bond_site_symmetry_2
C1 C2 1.452(8) .
C1 Ga1 2.021(6) .
C2 N2 1.335(8) .
C2 N1 1.344(8) .
C3 C4 1.339(9) .
C3 N2 1.387(8) .
C4 N1 1.370(7) .
C5 N1 1.458(8) .
C6 N2 1.462(8) .
Cl1 Ga1 2.229(2) .
Cl2 Ga1 2.235(3) .
Cl3 Ga2 2.157(2) .
Cl4 Ga2 2.178(2) .
Cl5 Ga2 2.1665(17) .
Ga1 C1 2.021(6) 4_575
Ga2 Cl5 2.1666(17) 4_575
